data_7002147
loop_
_publ_author_name
'Anselmo, Daniele'
'Escudero-Ad\'an, Eduardo C.'
'Benet-Buchholz, Jordi'
'Kleij, Arjan W.'

_publ_section_title
;
 Assembly of unusual Zn-cluster compounds based on pyridinealcohol
 platforms
;
_journal_issue 36
_journal_name_full 'Dalton Transactions'
_journal_page_first 7368
_journal_page_last 7373
_journal_paper_doi 10.1039/b901394f
_journal_year 2009
_chemical_formula_sum 'C18 H22 N2 O8 Zn2'
_chemical_formula_weight 525.12
_chemical_name_systematic
;
?
;
_space_group_IT_number 2
_symmetry_cell_setting triclinic
_symmetry_space_group_name_Hall '-P 1'
_symmetry_space_group_name_H-M 'P -1'
_atom_sites_solution_hydrogens geom
_atom_sites_solution_primary direct
_atom_sites_solution_secondary difmap
_audit_creation_method SHELXL-97
_cell_angle_alpha 97.906(3)
_cell_angle_beta 91.158(3)
_cell_angle_gamma 111.763(2)
_cell_formula_units_Z 2
_cell_length_a 8.5747(5)
_cell_length_b 9.3319(6)
_cell_length_c 13.8853(7)
_cell_measurement_reflns_used 5275
_cell_measurement_temperature 100(2)
_cell_measurement_theta_max 38.17
_cell_measurement_theta_min 3.51
_cell_volume 1019.01(10)
_computing_cell_refinement 'Bruker-Nonius Apex v1.0-22 2002'
_computing_data_collection 'Bruker-Nonius Apex v1.0-22 2002'
_computing_data_reduction 'SAINT+ Version 7.06A Bruker-Nonius, 2004'
_computing_molecular_graphics 'Shelxtl Version 6.12 (Sheldrick, 2001)'
_computing_publication_material 'Shelxtl Version 6.12 (Sheldrick, 2001)'
_computing_structure_refinement 'Shelxtl Version 6.12 (Sheldrick, 2001)'
_computing_structure_solution 'Shelxtl Version 6.12 (Sheldrick, 2001)'
_diffrn_ambient_temperature 100(2)
_diffrn_detector_area_resol_mean 512
_diffrn_detector_type '4K CCD area detector APEX II'
_diffrn_measured_fraction_theta_full 0.890
_diffrn_measured_fraction_theta_max 0.890
_diffrn_measurement_device_type 'Kappa 4-axis goniometer bruker-nonius'
_diffrn_measurement_method
;
Fullsphere data collection, phi and omega scans
;
_diffrn_measurement_specimen_support 'magnetic support whith 10 micron nylon fiber cryoloop'
_diffrn_radiation_monochromator 'Multilayer Montel 200 mirrors'
_diffrn_radiation_type MoK\a
_diffrn_radiation_wavelength 0.71073
_diffrn_reflns_av_R_equivalents 0.0348
_diffrn_reflns_av_sigmaI/netI 0.0440
_diffrn_reflns_limit_h_max 14
_diffrn_reflns_limit_h_min -14
_diffrn_reflns_limit_k_max 16
_diffrn_reflns_limit_k_min -9
_diffrn_reflns_limit_l_max 24
_diffrn_reflns_limit_l_min -21
_diffrn_reflns_number 22089
_diffrn_reflns_theta_full 38.33
_diffrn_reflns_theta_max 38.33
_diffrn_reflns_theta_min 3.51
_diffrn_source 'rotating anode X-ray tube'
_diffrn_source_current 70
_diffrn_source_power 50
_diffrn_source_size '3 mm x 0.3 mm fine focus'
_diffrn_source_type 'Bruker-Nonius FR 591'
_exptl_absorpt_coefficient_mu 2.402
_exptl_absorpt_correction_T_max 1.0000
_exptl_absorpt_correction_T_min 0.6266
_exptl_absorpt_correction_type empirical
_exptl_absorpt_process_details
;
SADABS Version 2.1 2003 Bruker-Nonius
Blessing, Acta Cryst. (1995) A51 33-38
;
_exptl_crystal_colour colourless
_exptl_crystal_density_diffrn 1.711
_exptl_crystal_density_method 'not measured'
_exptl_crystal_description Block
_exptl_crystal_F_000 536
_exptl_crystal_size_max 0.40
_exptl_crystal_size_mid 0.20
_exptl_crystal_size_min 0.10
_refine_diff_density_max 1.383
_refine_diff_density_min -1.405
_refine_diff_density_rms 0.103
_refine_ls_extinction_method none
_refine_ls_goodness_of_fit_ref 1.085
_refine_ls_hydrogen_treatment mixed
_refine_ls_matrix_type full
_refine_ls_number_parameters 278
_refine_ls_number_reflns 10084
_refine_ls_number_restraints 0
_refine_ls_restrained_S_all 1.085
_refine_ls_R_factor_all 0.0398
_refine_ls_R_factor_gt 0.0339
_refine_ls_shift/su_max 0.002
_refine_ls_shift/su_mean 0.000
_refine_ls_structure_factor_coef Fsqd
_refine_ls_weighting_details 'calc w=1/[\s^2^(Fo^2^)+(0.0457P)^2^+0.2221P] where P=(Fo^2^+2Fc^2^)/3'
_refine_ls_weighting_scheme calc
_refine_ls_wR_factor_gt 0.0914
_refine_ls_wR_factor_ref 0.0947
_reflns_number_gt 8704
_reflns_number_total 10084
_reflns_threshold_expression >2sigma(I)
_cod_data_source_file b901394f.txt
_cod_data_source_block awk390_0m
_cod_depositor_comments
;
The following automatic conversions were performed:
'_symmetry_cell_setting' value 'Triclinic' changed to 'triclinic'
according to '/home/saulius/struct/CIF-dictionaries/cif_core.dic'
dictionary named 'cif_core.dic' version 2.4.1 from 2010-06-29.

Automatic conversion script
Id: cif_fix_enum 1527 2010-12-29 10:47:43Z saulius 
;
_cod_original_sg_symbol_H-M P-1
_cod_database_code 7002147

loop_
_symmetry_equiv_pos_as_xyz
'x, y, z'
'-x, -y, -z'

loop_
_atom_site_label
_atom_site_type_symbol
_atom_site_fract_x
_atom_site_fract_y
_atom_site_fract_z
_atom_site_U_iso_or_equiv
_atom_site_adp_type
_atom_site_occupancy
_atom_site_symmetry_multiplicity
_atom_site_calc_flag
_atom_site_refinement_flags
_atom_site_disorder_assembly
_atom_site_disorder_group
Zn1 Zn 0.131800(16) 0.739379(16) 0.269000(9) 0.01198(4) Uani 1 1 d . . .
O1 O 0.05403(11) 0.48657(11) 0.23157(6) 0.01515(14) Uani 1 1 d . . .
N1 N -0.03229(12) 0.65060(12) 0.37683(7) 0.01287(15) Uani 1 1 d . . .
C1 C -0.11242(13) 0.49634(14) 0.36937(8) 0.01254(16) Uani 1 1 d . . .
Zn2 Zn 0.363685(16) 1.071227(17) 0.253794(10) 0.01373(4) Uani 1 1 d . . .
O2 O 0.14334(10) 0.96981(11) 0.29973(6) 0.01440(14) Uani 1 1 d . . .
C2 C -0.21693(15) 0.42713(15) 0.43935(9) 0.01605(19) Uani 1 1 d . . .
H2 H -0.2733 0.3169 0.4321 0.019 Uiso 1 1 calc R . .
N2 N -0.04247(12) 0.74095(13) 0.15801(7) 0.01400(15) Uani 1 1 d . . .
C3 C -0.23662(16) 0.52316(17) 0.51992(9) 0.0180(2) Uani 1 1 d . . .
H3 H -0.3065 0.4794 0.5690 0.022 Uiso 1 1 calc R . .
O3 O 0.28829(12) 0.73600(12) 0.15233(7) 0.01757(16) Uani 1 1 d . . .
O4 O 0.35047(13) 0.97630(12) 0.11594(7) 0.01937(17) Uani 1 1 d . . .
C4 C -0.15299(16) 0.68405(17) 0.52803(8) 0.0174(2) Uani 1 1 d . . .
H4 H -0.1649 0.7518 0.5825 0.021 Uiso 1 1 calc R . .
C5 C -0.05206(15) 0.74342(15) 0.45518(8) 0.01509(18) Uani 1 1 d . . .
H5 H 0.0053 0.8533 0.4605 0.018 Uiso 1 1 calc R . .
O5 O 0.33790(11) 0.78773(12) 0.36513(7) 0.01730(15) Uani 1 1 d . . .
C6 C -0.08671(14) 0.39871(15) 0.27957(9) 0.01514(18) Uani 1 1 d . . .
H6A H -0.0688 0.3072 0.2985 0.018 Uiso 1 1 calc R . .
H6B H -0.1892 0.3598 0.2341 0.018 Uiso 1 1 calc R . .
O6 O 0.51970(12) 1.01928(12) 0.33529(7) 0.01922(17) Uani 1 1 d . . .
C7 C -0.07254(14) 0.87216(15) 0.16485(9) 0.01539(18) Uani 1 1 d . . .
O7 O 0.49407(11) 1.29029(12) 0.25002(8) 0.02018(17) Uani 1 1 d . . .
O8 O 0.26188(11) 1.34158(12) 0.24228(7) 0.01874(16) Uani 1 1 d . . .
C8 C -0.16458(18) 0.90047(19) 0.09058(11) 0.0237(2) Uani 1 1 d . . .
H8 H -0.1865 0.9938 0.0972 0.028 Uiso 1 1 calc R . .
C9 C -0.2233(2) 0.7901(2) 0.00708(11) 0.0267(3) Uani 1 1 d . . .
H9 H -0.2856 0.8072 -0.0445 0.032 Uiso 1 1 calc R . .
C10 C -0.19037(18) 0.65429(19) -0.00037(10) 0.0222(2) Uani 1 1 d . . .
H10 H -0.2289 0.5772 -0.0570 0.027 Uiso 1 1 calc R . .
C11 C -0.09968(16) 0.63406(16) 0.07708(9) 0.01734(19) Uani 1 1 d . . .
H11 H -0.0772 0.5411 0.0727 0.021 Uiso 1 1 calc R . .
C12 C 0.00288(15) 0.98862(16) 0.25694(10) 0.0175(2) Uani 1 1 d . . .
H12A H 0.0377 1.0959 0.2412 0.021 Uiso 1 1 calc R . .
H12B H -0.0840 0.9756 0.3045 0.021 Uiso 1 1 calc R . .
C13 C 0.32545(14) 0.83225(15) 0.09368(9) 0.01579(18) Uani 1 1 d . . .
C14 C 0.3366(2) 0.77563(18) -0.01204(10) 0.0249(3) Uani 1 1 d . . .
H14A H 0.3720 0.6865 -0.0169 0.037 Uiso 1 1 calc R . .
H14B H 0.4191 0.8601 -0.0404 0.037 Uiso 1 1 calc R . .
H14C H 0.2261 0.7435 -0.0475 0.037 Uiso 1 1 calc R . .
C15 C 0.47928(14) 0.89736(15) 0.37499(9) 0.01558(18) Uani 1 1 d . . .
C16 C 0.61538(16) 0.88279(19) 0.43905(10) 0.0218(2) Uani 1 1 d . . .
H16A H 0.5636 0.8159 0.4875 0.033 Uiso 1 1 calc R . .
H16B H 0.6885 0.9865 0.4725 0.033 Uiso 1 1 calc R . .
H16C H 0.6824 0.8365 0.3988 0.033 Uiso 1 1 calc R . .
C17 C 0.41790(14) 1.38295(14) 0.24207(8) 0.01318(17) Uani 1 1 d . . .
C18 C 0.52681(17) 1.54651(17) 0.23018(12) 0.0238(3) Uani 1 1 d . . .
H18A H 0.5700 1.5463 0.1654 0.036 Uiso 1 1 calc R . .
H18B H 0.6214 1.5877 0.2802 0.036 Uiso 1 1 calc R . .
H18C H 0.4602 1.6125 0.2372 0.036 Uiso 1 1 calc R . .
H1O H 0.133(3) 0.448(4) 0.2378(18) 0.039(7) Uiso 1 1 d . . .

loop_
_atom_site_aniso_label
_atom_site_aniso_U_11
_atom_site_aniso_U_22
_atom_site_aniso_U_33
_atom_site_aniso_U_23
_atom_site_aniso_U_13
_atom_site_aniso_U_12
Zn1 0.01158(6) 0.01140(6) 0.01345(6) 0.00284(5) 0.00145(4) 0.00454(4)
O1 0.0152(3) 0.0143(4) 0.0183(3) 0.0047(3) 0.0061(3) 0.0072(3)
N1 0.0123(3) 0.0130(4) 0.0135(3) 0.0019(3) 0.0007(3) 0.0051(3)
C1 0.0110(4) 0.0130(4) 0.0142(4) 0.0029(3) 0.0008(3) 0.0050(3)
Zn2 0.01239(6) 0.01122(6) 0.01747(6) 0.00230(5) 0.00167(4) 0.00430(5)
O2 0.0125(3) 0.0130(4) 0.0176(3) 0.0017(3) 0.0008(3) 0.0050(3)
C2 0.0154(4) 0.0166(5) 0.0164(4) 0.0046(4) 0.0032(4) 0.0055(4)
N2 0.0137(4) 0.0132(4) 0.0156(4) 0.0026(3) 0.0008(3) 0.0055(3)
C3 0.0187(5) 0.0210(6) 0.0155(4) 0.0055(4) 0.0044(4) 0.0079(4)
O3 0.0185(4) 0.0177(4) 0.0199(4) 0.0071(3) 0.0067(3) 0.0090(3)
O4 0.0246(4) 0.0147(4) 0.0187(4) 0.0040(3) 0.0057(3) 0.0066(3)
C4 0.0195(5) 0.0215(6) 0.0133(4) 0.0023(4) 0.0022(4) 0.0102(4)
C5 0.0164(4) 0.0147(5) 0.0147(4) 0.0006(4) 0.0003(3) 0.0072(4)
O5 0.0143(3) 0.0176(4) 0.0192(4) 0.0047(3) -0.0012(3) 0.0046(3)
C6 0.0139(4) 0.0127(4) 0.0180(4) 0.0014(4) 0.0034(4) 0.0042(3)
O6 0.0157(4) 0.0171(4) 0.0249(4) 0.0059(4) -0.0009(3) 0.0054(3)
C7 0.0126(4) 0.0152(5) 0.0190(4) 0.0040(4) 0.0009(3) 0.0056(4)
O7 0.0143(4) 0.0119(4) 0.0356(5) 0.0035(4) 0.0009(3) 0.0064(3)
O8 0.0140(3) 0.0178(4) 0.0265(4) 0.0056(4) 0.0038(3) 0.0074(3)
C8 0.0245(6) 0.0224(6) 0.0281(6) 0.0072(5) -0.0032(5) 0.0123(5)
C9 0.0287(7) 0.0294(8) 0.0237(6) 0.0084(6) -0.0055(5) 0.0120(6)
C10 0.0237(6) 0.0252(7) 0.0167(5) 0.0028(5) -0.0023(4) 0.0085(5)
C11 0.0184(5) 0.0174(5) 0.0161(4) 0.0016(4) 0.0001(4) 0.0070(4)
C12 0.0144(4) 0.0145(5) 0.0242(5) -0.0006(4) 0.0004(4) 0.0074(4)
C13 0.0143(4) 0.0152(5) 0.0172(4) 0.0031(4) 0.0040(4) 0.0044(4)
C14 0.0322(7) 0.0184(6) 0.0194(5) 0.0013(5) 0.0099(5) 0.0044(5)
C15 0.0141(4) 0.0165(5) 0.0169(4) 0.0017(4) -0.0003(3) 0.0069(4)
C16 0.0164(5) 0.0268(7) 0.0229(5) 0.0051(5) -0.0031(4) 0.0088(5)
C17 0.0147(4) 0.0104(4) 0.0145(4) 0.0007(3) 0.0007(3) 0.0053(3)
C18 0.0178(5) 0.0134(5) 0.0410(7) 0.0065(5) 0.0044(5) 0.0059(4)

loop_
_atom_type_symbol
_atom_type_description
_atom_type_scat_dispersion_real
_atom_type_scat_dispersion_imag
_atom_type_scat_source
C C 0.0033 0.0016 'International Tables Vol C Tables 4.2.6.8 and 6.1.1.4'
H H 0.0000 0.0000 'International Tables Vol C Tables 4.2.6.8 and 6.1.1.4'
N N 0.0061 0.0033 'International Tables Vol C Tables 4.2.6.8 and 6.1.1.4'
O O 0.0106 0.0060 'International Tables Vol C Tables 4.2.6.8 and 6.1.1.4'
Zn Zn 0.2839 1.4301 'International Tables Vol C Tables 4.2.6.8 and 6.1.1.4'

loop_
_geom_angle_atom_site_label_1
_geom_angle_atom_site_label_2
_geom_angle_atom_site_label_3
_geom_angle
_geom_angle_site_symmetry_1
_geom_angle_site_symmetry_3
_geom_angle_publ_flag
O5 Zn1 O2 91.99(4) . . ?
O5 Zn1 N1 90.52(4) . . ?
O2 Zn1 N1 96.67(4) . . ?
O5 Zn1 O3 88.45(4) . . ?
O2 Zn1 O3 105.88(4) . . ?
N1 Zn1 O3 157.45(4) . . ?
O5 Zn1 N2 165.92(4) . . ?
O2 Zn1 N2 78.54(4) . . ?
N1 Zn1 N2 100.82(4) . . ?
O3 Zn1 N2 84.23(4) . . ?
O5 Zn1 O1 99.94(4) . . ?
O2 Zn1 O1 165.99(3) . . ?
N1 Zn1 O1 76.06(4) . . ?
O3 Zn1 O1 81.93(4) . . ?
N2 Zn1 O1 90.94(4) . . ?
O5 Zn1 Zn2 74.58(3) . . ?
O2 Zn1 Zn2 39.30(2) . . ?
N1 Zn1 Zn2 130.64(3) . . ?
O3 Zn1 Zn2 70.52(3) . . ?
N2 Zn1 Zn2 91.62(3) . . ?
O1 Zn1 Zn2 151.92(2) . . ?
C6 O1 Zn1 114.53(7) . . ?
C1 N1 C5 118.95(10) . . ?
C1 N1 Zn1 118.49(7) . . ?
C5 N1 Zn1 122.47(8) . . ?
N1 C1 C2 122.43(11) . . ?
N1 C1 C6 116.49(9) . . ?
C2 C1 C6 121.07(11) . . ?
O2 Zn2 O7 130.77(4) . . ?
O2 Zn2 O6 105.21(4) . . ?
O7 Zn2 O6 100.76(4) . . ?
O2 Zn2 O4 106.22(4) . . ?
O7 Zn2 O4 102.17(4) . . ?
O6 Zn2 O4 111.14(4) . . ?
O2 Zn2 Zn1 43.26(3) . . ?
O7 Zn2 Zn1 174.03(3) . . ?
O6 Zn2 Zn1 82.36(3) . . ?
O4 Zn2 Zn1 81.23(3) . . ?
C12 O2 Zn2 119.10(8) . . ?
C12 O2 Zn1 112.55(8) . . ?
Zn2 O2 Zn1 97.44(4) . . ?
C3 C2 C1 118.39(12) . . ?
C7 N2 C11 119.31(10) . . ?
C7 N2 Zn1 114.79(8) . . ?
C11 N2 Zn1 125.01(8) . . ?
C2 C3 C4 119.33(11) . . ?
C13 O3 Zn1 124.33(8) . . ?
C13 O4 Zn2 120.57(8) . . ?
C5 C4 C3 118.67(11) . . ?
N1 C5 C4 122.23(12) . . ?
C15 O5 Zn1 130.52(8) . . ?
O1 C6 C1 111.33(10) . . ?
C15 O6 Zn2 124.70(8) . . ?
N2 C7 C8 121.69(12) . . ?
N2 C7 C12 115.55(10) . . ?
C8 C7 C12 122.75(12) . . ?
C17 O7 Zn2 119.47(8) . . ?
C9 C8 C7 118.89(13) . . ?
C8 C9 C10 119.34(12) . . ?
C9 C10 C11 118.28(14) . . ?
N2 C11 C10 122.48(12) . . ?
O2 C12 C7 112.19(10) . . ?
O3 C13 O4 124.70(11) . . ?
O3 C13 C14 118.97(12) . . ?
O4 C13 C14 116.30(11) . . ?
O5 C15 O6 126.05(11) . . ?
O5 C15 C16 117.31(11) . . ?
O6 C15 C16 116.64(11) . . ?
O8 C17 O7 122.95(11) . . ?
O8 C17 C18 120.96(11) . . ?
O7 C17 C18 116.08(10) . . ?

loop_
_geom_bond_atom_site_label_1
_geom_bond_atom_site_label_2
_geom_bond_distance
_geom_bond_site_symmetry_2
_geom_bond_publ_flag
Zn1 O5 2.0631(9) . ?
Zn1 O2 2.0985(9) . ?
Zn1 N1 2.1142(9) . ?
Zn1 O3 2.1286(9) . ?
Zn1 N2 2.1302(10) . ?
Zn1 O1 2.1823(10) . ?
Zn1 Zn2 3.0363(3) . ?
O1 C6 1.4220(14) . ?
N1 C1 1.3333(16) . ?
N1 C5 1.3490(15) . ?
C1 C2 1.3940(15) . ?
C1 C6 1.5102(16) . ?
Zn2 O2 1.9393(8) . ?
Zn2 O7 1.9414(10) . ?
Zn2 O6 1.9687(9) . ?
Zn2 O4 1.9778(10) . ?
O2 C12 1.4110(15) . ?
C2 C3 1.3883(18) . ?
N2 C7 1.3334(16) . ?
N2 C11 1.3434(17) . ?
C3 C4 1.390(2) . ?
O3 C13 1.2535(15) . ?
O4 C13 1.2719(16) . ?
C4 C5 1.3832(16) . ?
O5 C15 1.2530(16) . ?
O6 C15 1.2674(16) . ?
C7 C8 1.3974(18) . ?
C7 C12 1.5157(18) . ?
O7 C17 1.2761(14) . ?
O8 C17 1.2475(14) . ?
C8 C9 1.386(2) . ?
C9 C10 1.388(2) . ?
C10 C11 1.3885(18) . ?
C13 C14 1.5077(18) . ?
C15 C16 1.5102(17) . ?
C17 C18 1.4992(19) . ?

loop_
_geom_torsion_atom_site_label_1
_geom_torsion_atom_site_label_2
_geom_torsion_atom_site_label_3
_geom_torsion_atom_site_label_4
_geom_torsion
_geom_torsion_site_symmetry_1
_geom_torsion_site_symmetry_2
_geom_torsion_site_symmetry_3
_geom_torsion_site_symmetry_4
_geom_torsion_publ_flag
O5 Zn1 O1 C6 101.98(8) . . . . ?
O2 Zn1 O1 C6 -46.03(18) . . . . ?
N1 Zn1 O1 C6 13.93(8) . . . . ?
O3 Zn1 O1 C6 -171.03(8) . . . . ?
N2 Zn1 O1 C6 -86.99(8) . . . . ?
Zn2 Zn1 O1 C6 177.79(6) . . . . ?
O5 Zn1 N1 C1 -105.33(8) . . . . ?
O2 Zn1 N1 C1 162.61(8) . . . . ?
O3 Zn1 N1 C1 -18.12(15) . . . . ?
N2 Zn1 N1 C1 83.05(9) . . . . ?
O1 Zn1 N1 C1 -5.21(8) . . . . ?
Zn2 Zn1 N1 C1 -175.29(6) . . . . ?
O5 Zn1 N1 C5 71.19(9) . . . . ?
O2 Zn1 N1 C5 -20.87(9) . . . . ?
O3 Zn1 N1 C5 158.40(9) . . . . ?
N2 Zn1 N1 C5 -100.43(9) . . . . ?
O1 Zn1 N1 C5 171.31(9) . . . . ?
Zn2 Zn1 N1 C5 1.23(10) . . . . ?
C5 N1 C1 C2 0.37(16) . . . . ?
Zn1 N1 C1 C2 177.02(8) . . . . ?
C5 N1 C1 C6 179.41(10) . . . . ?
Zn1 N1 C1 C6 -3.95(13) . . . . ?
O5 Zn1 Zn2 O2 -113.20(5) . . . . ?
N1 Zn1 Zn2 O2 -36.16(5) . . . . ?
O3 Zn1 Zn2 O2 152.92(5) . . . . ?
N2 Zn1 Zn2 O2 69.61(5) . . . . ?
O1 Zn1 Zn2 O2 164.66(7) . . . . ?
O5 Zn1 Zn2 O7 -113.2(3) . . . . ?
O2 Zn1 Zn2 O7 0.0(3) . . . . ?
N1 Zn1 Zn2 O7 -36.2(3) . . . . ?
O3 Zn1 Zn2 O7 152.9(3) . . . . ?
N2 Zn1 Zn2 O7 69.6(3) . . . . ?
O1 Zn1 Zn2 O7 164.7(3) . . . . ?
O5 Zn1 Zn2 O6 8.72(4) . . . . ?
O2 Zn1 Zn2 O6 121.92(5) . . . . ?
N1 Zn1 Zn2 O6 85.75(5) . . . . ?
O3 Zn1 Zn2 O6 -85.17(4) . . . . ?
N2 Zn1 Zn2 O6 -168.47(4) . . . . ?
O1 Zn1 Zn2 O6 -73.43(6) . . . . ?
O5 Zn1 Zn2 O4 121.60(4) . . . . ?
O2 Zn1 Zn2 O4 -125.20(5) . . . . ?
N1 Zn1 Zn2 O4 -161.36(5) . . . . ?
O3 Zn1 Zn2 O4 27.72(4) . . . . ?
N2 Zn1 Zn2 O4 -55.58(4) . . . . ?
O1 Zn1 Zn2 O4 39.46(6) . . . . ?
O7 Zn2 O2 C12 58.98(10) . . . . ?
O6 Zn2 O2 C12 178.31(9) . . . . ?
O4 Zn2 O2 C12 -63.76(9) . . . . ?
Zn1 Zn2 O2 C12 -121.02(10) . . . . ?
O7 Zn2 O2 Zn1 180.00(4) . . . . ?
O6 Zn2 O2 Zn1 -60.67(5) . . . . ?
O4 Zn2 O2 Zn1 57.26(4) . . . . ?
O5 Zn1 O2 C12 -171.73(8) . . . . ?
N1 Zn1 O2 C12 -80.97(8) . . . . ?
O3 Zn1 O2 C12 99.32(8) . . . . ?
N2 Zn1 O2 C12 18.78(7) . . . . ?
O1 Zn1 O2 C12 -23.20(18) . . . . ?
Zn2 Zn1 O2 C12 125.83(9) . . . . ?
O5 Zn1 O2 Zn2 62.45(4) . . . . ?
N1 Zn1 O2 Zn2 153.21(4) . . . . ?
O3 Zn1 O2 Zn2 -26.50(5) . . . . ?
N2 Zn1 O2 Zn2 -107.05(4) . . . . ?
O1 Zn1 O2 Zn2 -149.03(12) . . . . ?
N1 C1 C2 C3 -0.48(17) . . . . ?
C6 C1 C2 C3 -179.47(11) . . . . ?
O5 Zn1 N2 C7 -54.13(19) . . . . ?
O2 Zn1 N2 C7 -5.63(8) . . . . ?
N1 Zn1 N2 C7 89.06(8) . . . . ?
O3 Zn1 N2 C7 -113.15(8) . . . . ?
O1 Zn1 N2 C7 165.05(8) . . . . ?
Zn2 Zn1 N2 C7 -42.91(8) . . . . ?
O5 Zn1 N2 C11 114.92(17) . . . . ?
O2 Zn1 N2 C11 163.42(10) . . . . ?
N1 Zn1 N2 C11 -101.89(10) . . . . ?
O3 Zn1 N2 C11 55.90(10) . . . . ?
O1 Zn1 N2 C11 -25.90(10) . . . . ?
Zn2 Zn1 N2 C11 126.14(10) . . . . ?
C1 C2 C3 C4 0.34(18) . . . . ?
O5 Zn1 O3 C13 -114.76(11) . . . . ?
O2 Zn1 O3 C13 -23.13(11) . . . . ?
N1 Zn1 O3 C13 157.62(10) . . . . ?
N2 Zn1 O3 C13 53.20(10) . . . . ?
O1 Zn1 O3 C13 144.98(11) . . . . ?
Zn2 Zn1 O3 C13 -40.58(10) . . . . ?
O2 Zn2 O4 C13 -64.36(10) . . . . ?
O7 Zn2 O4 C13 156.31(9) . . . . ?
O6 Zn2 O4 C13 49.56(10) . . . . ?
Zn1 Zn2 O4 C13 -28.67(9) . . . . ?
C2 C3 C4 C5 -0.12(18) . . . . ?
C1 N1 C5 C4 -0.13(17) . . . . ?
Zn1 N1 C5 C4 -176.64(9) . . . . ?
C3 C4 C5 N1 0.01(18) . . . . ?
O2 Zn1 O5 C15 -48.56(11) . . . . ?
N1 Zn1 O5 C15 -145.24(11) . . . . ?
O3 Zn1 O5 C15 57.28(11) . . . . ?
N2 Zn1 O5 C15 -1.3(2) . . . . ?
O1 Zn1 O5 C15 138.82(11) . . . . ?
Zn2 Zn1 O5 C15 -12.93(10) . . . . ?
Zn1 O1 C6 C1 -19.58(12) . . . . ?
N1 C1 C6 O1 15.65(14) . . . . ?
C2 C1 C6 O1 -165.30(10) . . . . ?
O2 Zn2 O6 C15 27.56(11) . . . . ?
O7 Zn2 O6 C15 165.33(10) . . . . ?
O4 Zn2 O6 C15 -87.00(11) . . . . ?
Zn1 Zn2 O6 C15 -9.52(10) . . . . ?
C11 N2 C7 C8 1.06(18) . . . . ?
Zn1 N2 C7 C8 170.78(10) . . . . ?
C11 N2 C7 C12 -177.61(10) . . . . ?
Zn1 N2 C7 C12 -7.88(12) . . . . ?
O2 Zn2 O7 C17 -28.72(12) . . . . ?
O6 Zn2 O7 C17 -149.81(10) . . . . ?
O4 Zn2 O7 C17 95.57(10) . . . . ?
Zn1 Zn2 O7 C17 -28.7(4) . . . . ?
N2 C7 C8 C9 -1.1(2) . . . . ?
C12 C7 C8 C9 177.45(13) . . . . ?
C7 C8 C9 C10 0.4(2) . . . . ?
C8 C9 C10 C11 0.3(2) . . . . ?
C7 N2 C11 C10 -0.30(18) . . . . ?
Zn1 N2 C11 C10 -168.89(10) . . . . ?
C9 C10 C11 N2 -0.4(2) . . . . ?
Zn2 O2 C12 C7 85.06(11) . . . . ?
Zn1 O2 C12 C7 -28.00(12) . . . . ?
N2 C7 C12 O2 23.98(15) . . . . ?
C8 C7 C12 O2 -154.67(12) . . . . ?
Zn1 O3 C13 O4 35.77(17) . . . . ?
Zn1 O3 C13 C14 -142.10(10) . . . . ?
Zn2 O4 C13 O3 8.62(17) . . . . ?
Zn2 O4 C13 C14 -173.46(9) . . . . ?
Zn1 O5 C15 O6 11.00(19) . . . . ?
Zn1 O5 C15 C16 -168.22(9) . . . . ?
Zn2 O6 C15 O5 3.80(18) . . . . ?
Zn2 O6 C15 C16 -176.98(9) . . . . ?
Zn2 O7 C17 O8 4.36(16) . . . . ?
Zn2 O7 C17 C18 -174.42(9) . . . . ?
